data_1569523
loop_
_publ_author_name
'Pearcy, Aston C.'
'Lisboa, Lynn S.'
'Preston, Dan'
'Page, Nick B.'
'Lawrence, Tristan'
'Wright, L. James'
'Hartinger, Christian G.'
'Crowley, James D.'

_publ_section_title
;
 Exploiting reduced-symmetry ligands with pyridyl and imidazole donors to
 construct a second-generation stimuli-responsive heterobimetallic
 [PdPtL<sub>4</sub>]<sup>4+</sup> cage.
;
_journal_issue 32
_journal_name_full 'Chemical science'
_journal_page_first 8615
_journal_page_last 8623
_journal_paper_doi 10.1039/d3sc01354e
_journal_volume 14
_journal_year 2023
_chemical_formula_moiety 'C55 H42 N16 Pd, 2(B F4), 2(C4 H9 O)'
_chemical_formula_sum 'C63 H60 B2 F8 N16 O2 Pd'
_chemical_formula_weight 1353.29
_space_group_crystal_system triclinic
_space_group_IT_number 2
_space_group_name_Hall '-P 1'
_space_group_name_H-M_alt 'P -1'
_atom_sites_solution_hydrogens mixed
_atom_sites_solution_primary dual
_audit_creation_date 2023-01-12
_audit_creation_method
;
Olex2 1.5
(compiled 2022.04.07 svn.rca3783a0 for OlexSys, GUI svn.r6498)
;
_audit_update_record
;
2023-06-22 deposited with the CCDC.	2023-07-14 downloaded from the CCDC.
;
_cell_angle_alpha 74.354(4)
_cell_angle_beta 86.080(4)
_cell_angle_gamma 61.495(6)
_cell_formula_units_Z 1
_cell_length_a 10.1145(5)
_cell_length_b 10.5040(6)
_cell_length_c 17.3505(7)
_cell_measurement_reflns_used 12585
_cell_measurement_temperature 99.98(10)
_cell_measurement_theta_max 76.4870
_cell_measurement_theta_min 4.9661
_cell_volume 1555.91(17)
_computing_cell_refinement 'CrysAlisPro 1.171.40.67a (Rigaku OD, 2019)'
_computing_data_collection 'CrysAlisPro 1.171.40.67a (Rigaku OD, 2019)'
_computing_data_reduction 'CrysAlisPro 1.171.40.67a (Rigaku OD, 2019)'
_computing_molecular_graphics 'Olex2 1.5 (Dolomanov et al., 2009)'
_computing_publication_material 'Olex2 1.5 (Dolomanov et al., 2009)'
_computing_structure_refinement 'SHELXL 2016/6 (Sheldrick, 2015)'
_computing_structure_solution 'ShelXT (Sheldrick, 2015)'
_diffrn_ambient_environment N~2~
_diffrn_ambient_temperature 99.98(10)
_diffrn_detector 'CCD plate'
_diffrn_detector_area_resol_mean 10.3449
_diffrn_detector_type Atlas
_diffrn_measured_fraction_theta_full 0.999
_diffrn_measured_fraction_theta_max 0.977
_diffrn_measurement_details
;
List of Runs (angles in degrees, time in seconds):

  # Type    Start    End  Width  t~exp~   \w     \q     \k     \f   Frames
#--------------------------------------------------------------------------
  1  \w    -70.00  31.00   1.00    1.00    --  -42.04  57.00  60.00  101
  2  \w   -114.00 -14.00   1.00    1.00    --  -42.04 -57.00 -90.00  100
  3  \w     18.00 116.00   1.00    1.00    --   42.04  38.00  30.00   98
  4  \w      9.00  42.00   1.00    1.00    --   42.04  80.00-100.24   33
  5  \w      9.00  42.00   1.00    1.00    --   42.04  79.00 122.18   33
  6  \w    -21.00  75.00   1.00    1.00    --   42.04 -77.00 150.00   96
  7  \w      8.00  34.00   1.00    1.00    --   42.04  83.00  46.03   26
  8  \w     30.00 106.00   1.00    2.00    --  112.00 -95.00  90.00   76
  9  \w     36.00 140.00   1.00    2.00    --  112.00 -30.00 120.00  104
 10  \w     84.00 178.00   1.00    2.00    --  112.00  30.00 120.00   94
 11  \w     36.00 145.00   1.00    2.00    --  112.00 -77.00 -60.00  109
 12  \w     35.00 108.00   1.00    2.00    --  112.00-109.00 -27.00   73
 13  \w     39.00 112.00   1.00    2.00    --  112.00-125.00  90.00   73
 14  \w     39.00 138.00   1.00    2.00    --  112.00 -45.00  30.00   99
 15  \w     97.00 178.00   1.00    2.00    --  112.00 125.00 150.00   81
 16  \w     39.00 112.00   1.00    2.00    --  112.00-125.00  30.00   73
 17  \w     36.00 140.00   1.00    2.00    --  112.00 -30.00-120.00  104
 18  \w     97.00 178.00   1.00    2.00    --  112.00 125.00 120.00   81
 19  \w     39.00 112.00   1.00    2.00    --  112.00-125.00-150.00   73
 20  \w     30.00 106.00   1.00    2.00    --  112.00 -95.00-120.00   76
 21  \w     40.00 141.00   1.00    2.00    --  112.00 -61.00 150.00  101
 22  \w    103.00 178.00   1.00    2.00    --  112.00  77.00 120.00   75
 23  \w     39.00 112.00   1.00    2.00    --  112.00-125.00 -90.00   73
 24  \w     86.00 178.00   1.00    2.00    --  112.00  45.00 -90.00   92
 25  \w     39.00 112.00   1.00    2.00    --  112.00-125.00-180.00   73
 26  \w     30.00 106.00   1.00    2.00    --  112.00 -95.00  30.00   76
 27  \w    103.00 178.00   1.00    2.00    --  112.00  77.00-150.00   75
 28  \w     97.00 178.00   1.00    2.00    --  112.00 125.00  30.00   81
 29  \w   -114.00 -14.00   1.00    1.00    --  -42.04 -57.00-180.00  100
 30  \w   -122.00  -1.00   1.00    1.00    --  -42.04 -19.00  60.00  121
 31  \w      9.00  42.00   1.00    1.00    --   42.04  80.00-173.91   33
 32  \w     61.00 131.00   1.00    1.00    --   42.04 178.00  30.00   70
 33  \w      9.00  42.00   1.00    1.00    --   42.04  80.00  63.11   33
 34  \w      8.00  34.00   1.00    1.00    --   42.04  83.00-139.75   26
 35  \w     59.00 119.00   1.00    2.00    --  112.00  15.00  30.00   60
;
_diffrn_measurement_device 'four-circle diffractometer'
_diffrn_measurement_device_type 'SuperNova, Dual, Cu at home/near, Atlas'
_diffrn_measurement_method '\w scans'
_diffrn_orient_matrix_type 'CrysAlisPro convention (1999,Acta A55,543-557)'
_diffrn_orient_matrix_UB_11 -0.0140216000
_diffrn_orient_matrix_UB_12 0.0227128000
_diffrn_orient_matrix_UB_13 0.0848482000
_diffrn_orient_matrix_UB_21 0.1322486000
_diffrn_orient_matrix_UB_22 -0.1598079000
_diffrn_orient_matrix_UB_23 0.0323282000
_diffrn_orient_matrix_UB_31 0.1118054000
_diffrn_orient_matrix_UB_32 0.0632214000
_diffrn_orient_matrix_UB_33 -0.0173283000
_diffrn_radiation_monochromator mirror
_diffrn_radiation_probe x-ray
_diffrn_radiation_type CuK\a
_diffrn_radiation_wavelength 1.54184
_diffrn_reflns_av_R_equivalents 0.0960
_diffrn_reflns_av_unetI/netI 0.0687
_diffrn_reflns_Laue_measured_fraction_full 0.999
_diffrn_reflns_Laue_measured_fraction_max 0.977
_diffrn_reflns_limit_h_max 12
_diffrn_reflns_limit_h_min -10
_diffrn_reflns_limit_k_max 13
_diffrn_reflns_limit_k_min -11
_diffrn_reflns_limit_l_max 21
_diffrn_reflns_limit_l_min -21
_diffrn_reflns_number 24535
_diffrn_reflns_point_group_measured_fraction_full 0.999
_diffrn_reflns_point_group_measured_fraction_max 0.977
_diffrn_reflns_theta_full 67.684
_diffrn_reflns_theta_max 77.287
_diffrn_reflns_theta_min 4.967
_diffrn_source 'micro-focus sealed X-ray tube'
_diffrn_source_type 'SuperNova (Cu) X-ray Source'
_exptl_absorpt_coefficient_mu 3.107
_exptl_absorpt_correction_T_max 1.000
_exptl_absorpt_correction_T_min 0.227
_exptl_absorpt_correction_type multi-scan
_exptl_absorpt_process_details
;
CrysAlisPro 1.171.40.67a (Rigaku Oxford Diffraction, 2019)
Numerical absorption correction based on gaussian integration over
			a multifaceted crystal model
Empirical absorption correction using spherical harmonics,
 implemented in SCALE3 ABSPACK scaling algorithm.
;
_exptl_crystal_colour 'clear colourless'
_exptl_crystal_colour_lustre clear
_exptl_crystal_colour_primary colourless
_exptl_crystal_density_diffrn 1.444
_exptl_crystal_description plate
_exptl_crystal_F_000 694
_exptl_crystal_preparation 'Slow vapour diffusion of diethyl ether into acetonitrile'
_exptl_crystal_size_max 0.52
_exptl_crystal_size_mid 0.198
_exptl_crystal_size_min 0.168
_refine_diff_density_max 3.089
_refine_diff_density_min -1.039
_refine_diff_density_rms 0.204
_refine_ls_extinction_method none
_refine_ls_goodness_of_fit_ref 1.199
_refine_ls_hydrogen_treatment mixed
_refine_ls_matrix_type full
_refine_ls_number_parameters 468
_refine_ls_number_reflns 6461
_refine_ls_number_restraints 68
_refine_ls_restrained_S_all 1.202
_refine_ls_R_factor_all 0.0982
_refine_ls_R_factor_gt 0.0948
_refine_ls_shift/su_max 0.000
_refine_ls_shift/su_mean 0.000
_refine_ls_structure_factor_coef Fsqd
_refine_ls_weighting_details 'w=1/[\s^2^(Fo^2^)+(0.2000P)^2^] where P=(Fo^2^+2Fc^2^)/3'
_refine_ls_weighting_scheme calc
_refine_ls_wR_factor_gt 0.2490
_refine_ls_wR_factor_ref 0.2592
_reflns_Friedel_coverage 0.000
_reflns_number_gt 6141
_reflns_number_total 6461
_reflns_threshold_expression 'I > 2\s(I)'
_cod_data_source_file d3sc01354e2.cif
_cod_data_source_block jdc007
_cod_depositor_comments 'Adding full bibliography for 1569522--1569526.cif.'
_cod_original_cell_volume 1555.92(16)
_cod_database_code 1569523
_shelx_shelxl_version_number 2016/6
_chemical_oxdiff_formula C56H48N16PdB2F8
_chemical_oxdiff_usercomment M404
_shelx_space_group_comment
;
The symmetry employed for this shelxl refinement is uniquely defined
by the following loop, which should always be used as a source of
symmetry information in preference to the above space-group names.
They are only intended as comments.
;
_olex2_refinement_description
;
1. Restrained planarity
 C4, C00X, C017, C019, C015, C1AA
 with sigma of 0.01
 C00X, C017, C019, C015, C1AA
 with sigma of 0.01
2. Uiso/Uaniso restraints and constraints
C1AA \\sim C015 \\sim C019 \\sim C017 \\sim C4: within 1.7A with sigma of 0.03
and sigma for terminal atoms of 0.06 within 1.7A
Uanis(C1AA) \\sim Ueq: with sigma of 0.05 and sigma for terminal atoms of 0.1
Uanis(C4) \\sim Ueq: with sigma of 0.1 and sigma for terminal atoms of 0.2
Uanis(C2AA) \\sim Ueq: with sigma of 0.001 and sigma for terminal atoms of 0.002
3. Rigid body (RIGU) restrains
 C1AA, C019, C015, C4
 with sigma for 1-2 distances of 0.004 and sigma for 1-3 distances of 0.004
 C4, C017, C019, C1AA
 with sigma for 1-2 distances of 0.004 and sigma for 1-3 distances of 0.004
4. Others
 Fixed Sof: N00N(0.5) H00W(0.5) H00D(0.5) C4(0.5) H4(0.5) H017(0.5) N11(0.5)
 F1(0.5) F0AA(0.5) F5(0.5) F19(0.5)
 Fixed X: Pd01(0) H008(0.28846) H009(0.165221) H00A(0.11658) H00E(0.52477)
 H00G(0.22974) H00H(0.584829) H00B(0.48502) H00C(0.323071) H00K(0.00034)
 H00L(0.0514) H00Q(0.13402) H00R(0.31704) H00V(0.300361) H00Y(0.19523)
 H00Z(0.15058) H01A(0.482029) H01B(0.46076) H011(0.204909)
 Fixed Y: Pd01(0.5) H008(0.24515) H009(0.674399) H00A(0.318271) H00E(0.19458)
 H00G(0.877419) H00H(0.39029) H00B(1.045) H00C(1.090488) H00K(0.741961)
 H00L(0.774889) H00Q(0.5758) H00R(0.976499) H00V(1.331161) H00Y(1.476688)
 H00Z(1.377041) H01A(-0.13046) H01B(-0.11571) H011(1.128132)
 Fixed Z: Pd01(0.5) H008(0.482889) H009(0.437479) H00A(0.667101)
 H00E(0.439629) H00G(0.40078) H00H(0.39681) H00B(0.355081) H00C(0.38521)
 H00K(0.56091) H00L(0.680241) H00Q(0.793981) H00R(0.22285) H00V(0.27638)
 H00Y(0.14809) H00Z(0.05856) H01A(0.891721) H01B(0.979809) H011(0.0962)
5.a Secondary CH2 refined with riding coordinates:
 C2(H2A,H2B)
5.b Aromatic/amide H refined with riding coordinates:
 C00W(H00W), C00W(H00D), C4(H4), C1AA(H1AA), C017(H017), C0AA(H0AA)
5.c Idealised Me refined as rotating group:
 C5(H5A,H5B,H5C), C2AA(H2AA,H2AB,H2AC)
;
_olex2_submission_special_instructions 'No special instructions were received'
_oxdiff_exptl_absorpt_empirical_details
;
Empirical correction (ABSPACK) includes:
- Absorption correction using spherical harmonics
- Frame scaling
;
_oxdiff_exptl_absorpt_empirical_full_max 2.644
_oxdiff_exptl_absorpt_empirical_full_min 0.640

loop_
_space_group_symop_operation_xyz
'x, y, z'
'-x, -y, -z'

loop_
_atom_site_label
_atom_site_type_symbol
_atom_site_fract_x
_atom_site_fract_y
_atom_site_fract_z
_atom_site_U_iso_or_equiv
_atom_site_adp_type
_atom_site_occupancy
_atom_site_site_symmetry_order
_atom_site_calc_flag
_atom_site_refinement_flags_posn
_atom_site_refinement_flags_adp
_atom_site_refinement_flags_occupancy
_atom_site_disorder_assembly
_atom_site_disorder_group
Pd01 Pd 0.000000 0.500000 0.500000 0.0300(2) Uani 1 2 d S . P . .
N002 N 0.2076(4) 0.4631(4) 0.4640(2) 0.0287(7) Uani 1 1 d . . . . .
N004 N 0.0487(4) 0.5287(5) 0.6036(2) 0.0328(8) Uani 1 1 d . . . . .
N005 N 0.4221(5) 0.8888(5) 0.3638(3) 0.0363(8) Uani 1 1 d . . . . .
N006 N 0.5586(5) 0.7840(5) 0.3507(3) 0.0396(9) Uani 1 1 d . . . . .
N007 N 0.5554(5) 0.6566(5) 0.3666(3) 0.0367(8) Uani 1 1 d . . . . .
C008 C 0.3122(5) 0.3235(5) 0.4645(3) 0.0327(9) Uani 1 1 d . . . . .
H008 H 0.288460 0.245150 0.482889 0.05(2) Uiso 1 1 d . . . . .
C009 C 0.2400(6) 0.5777(5) 0.4382(3) 0.0310(8) Uani 1 1 d . . . . .
H009 H 0.165221 0.674399 0.437479 0.050(19) Uiso 1 1 d . . . . .
C00A C 0.1019(5) 0.4115(6) 0.6697(3) 0.0340(9) Uani 1 1 d . . . . .
H00A H 0.116580 0.318271 0.667101 0.041(17) Uiso 1 1 d . . . . .
C00C C 0.4163(5) 0.6792(5) 0.3892(3) 0.0314(9) Uani 1 1 d . . . . .
C00D C 0.3806(5) 0.5548(5) 0.4134(3) 0.0307(8) Uani 1 1 d . . . . .
C00E C 0.4536(6) 0.2923(5) 0.4394(3) 0.0367(10) Uani 1 1 d . . . . .
H00E H 0.524770 0.194580 0.439629 0.026(13) Uiso 1 1 d . . . . .
C00G C 0.3297(6) 0.8293(5) 0.3873(3) 0.0350(9) Uani 1 1 d . . . . .
H00G H 0.229740 0.877419 0.400780 0.037(16) Uiso 1 1 d . . . . .
C00H C 0.4898(5) 0.4093(6) 0.4135(3) 0.0345(9) Uani 1 1 d . . . . .
H00H H 0.584829 0.390290 0.396810 0.024(12) Uiso 1 1 d . . . . .
C00I C 0.1386(6) 0.4238(7) 0.7427(3) 0.0428(11) Uani 1 1 d . . . . .
C00J C 0.3910(7) 1.0446(6) 0.3470(3) 0.0438(11) Uani 1 1 d . . . . .
H00B H 0.485020 1.045000 0.355081 0.047(18) Uiso 1 1 d . . . . .
H00C H 0.323071 1.090488 0.385210 0.044(17) Uiso 1 1 d . . . . .
C00K C 0.0321(6) 0.6621(6) 0.6068(3) 0.0388(10) Uani 1 1 d . . . . .
H00K H 0.000340 0.741961 0.560910 0.039(15) Uiso 1 1 d . . . . .
C00L C 0.0649(7) 0.6828(7) 0.6777(4) 0.0491(13) Uani 1 1 d . . . . .
H00L H 0.051400 0.774889 0.680241 0.06(2) Uiso 1 1 d . . . . .
N00N N 0.303(4) 0.066(5) 0.901(2) 0.106(13) Uani 0.5 1 d . . P A -1
C00O C 0.3230(7) 1.1374(7) 0.2628(4) 0.0464(12) Uani 1 1 d . . . . .
N00P N 0.2029(10) 0.3013(10) 0.8870(4) 0.0756(19) Uani 1 1 d . . . . .
C00Q C 0.1149(7) 0.5625(8) 0.7464(4) 0.0501(13) Uani 1 1 d . . . . .
H00Q H 0.134020 0.575800 0.793981 0.041(16) Uiso 1 1 d . . . . .
C00R C 0.2930(10) 1.0777(9) 0.2079(4) 0.0618(17) Uani 1 1 d . . . . .
H00R H 0.317040 0.976499 0.222850 0.12(4) Uiso 1 1 d . . . . .
N00S N 0.2708(13) 0.1701(13) 0.9365(5) 0.087(2) Uani 1 1 d . . . . .
C00U C 0.2016(7) 0.2909(8) 0.8111(3) 0.0506(13) Uani 1 1 d . . . . .
C00V C 0.2820(9) 1.2886(8) 0.2404(5) 0.0635(17) Uani 1 1 d . . . . .
H00V H 0.300361 1.331161 0.276380 0.08(3) Uiso 1 1 d . . . . .
C00W C 0.2768(8) 0.1442(8) 0.8142(4) 0.0558(15) Uani 1 1 d . . . . .
H00W H 0.305725 0.101240 0.771457 0.067 Uiso 0.5 1 calc R U P A -1
H00D H 0.289899 0.101636 0.771872 0.067 Uiso 0.5 1 calc R U P A 1
C00X C 0.3172(12) -0.1645(10) 0.9425(5) 0.078(2) Uani 1 1 d . . . . .
C00Y C 0.2203(10) 1.3758(8) 0.1636(6) 0.076(2) Uani 1 1 d . . . . .
H00Y H 0.195230 1.476688 0.148090 0.06(2) Uiso 1 1 d . . . . .
C00Z C 0.1918(11) 1.3187(11) 0.1098(5) 0.079(3) Uani 1 1 d . . . . .
H00Z H 0.150580 1.377041 0.058560 0.052(19) Uiso 1 1 d . . . . .
C010 C 0.4082(12) -0.0922(11) 0.9291(7) 0.088(3) Uani 1 1 d . . . . .
H01A H 0.482029 -0.130460 0.891721 0.12(5) Uiso 1 1 d . . . . .
H01B H 0.460760 -0.115710 0.979809 0.11(4) Uiso 1 1 d . . . . .
C011 C 0.2266(11) 1.1661(11) 0.1325(5) 0.073(2) Uani 1 1 d . . . . .
H011 H 0.204909 1.128132 0.096200 0.040(16) Uiso 1 1 d . . . . .
C015 C 0.1809(17) -0.117(2) 0.9855(6) 0.146(6) Uani 1 1 d . U . . .
C019 C 0.128(2) -0.292(2) 0.9854(8) 0.138(5) Uani 1 1 d . U . . .
C4 C 0.340(3) -0.299(2) 0.9242(10) 0.100(6) Uani 0.5 1 d . U P B -1
H4 H 0.423689 -0.346758 0.896415 0.120 Uiso 0.5 1 calc R U P B -1
C1AA C 0.084(2) -0.170(3) 1.0084(10) 0.157(6) Uani 1 1 d . U . . .
H1AA H -0.001191 -0.127350 1.036203 0.189 Uiso 1 1 calc R U . . .
C017 C 0.239(2) -0.3678(18) 0.9473(9) 0.137(5) Uani 1 1 d . U . . .
H017 H 0.253320 -0.454738 0.935472 0.164 Uiso 0.5 1 calc R U P B -1
N11 N 0.327(2) 0.074(2) 0.8883(11) 0.037(3) Uani 0.5 1 d . . P A 1
F3 F 0.1165(8) 0.1692(7) 0.5948(4) 0.0950(17) Uani 1 1 d . . . . .
F1 F 0.2323(11) 0.0206(12) 0.5166(6) 0.040(2) Uani 0.5 1 d . . P C 2
F2 F 0.2671(6) -0.0784(8) 0.6521(4) 0.121(3) Uani 1 1 d . . . . .
F0AA F 0.083(5) -0.027(5) 0.5975(18) 0.31(3) Uani 0.5 1 d . . P C 2
B4 B 0.1666(7) 0.0216(7) 0.5918(4) 0.0446(13) Uani 1 1 d . . . . .
C5 C 0.0041(15) 0.964(2) 0.2182(8) 0.118(5) Uani 1 1 d . . . . .
H5A H -0.016547 1.022125 0.162987 0.177 Uiso 1 1 calc R U . . .
H5B H 0.056797 0.995713 0.246440 0.177 Uiso 1 1 calc R U . . .
H5C H -0.089175 0.980539 0.242052 0.177 Uiso 1 1 calc R U . . .
O1 O 0.2476(14) 0.7789(18) 0.1974(7) 0.146(5) Uani 1 1 d . . . . .
C2 C 0.1110(15) 0.781(3) 0.2236(8) 0.141(8) Uani 1 1 d . . . . .
H2A H 0.124040 0.718184 0.278039 0.169 Uiso 1 1 calc R U . . .
H2B H 0.069427 0.749442 0.188231 0.169 Uiso 1 1 calc R U . . .
F5 F 0.0307(9) 0.0212(14) 0.5816(6) 0.061(2) Uani 0.5 1 d . . P C 1
F19 F 0.243(3) 0.037(3) 0.5226(16) 0.116(9) Uani 0.5 1 d . . P C 1
C0AA C 0.353(2) 0.652(3) 0.1808(16) 0.207(14) Uani 1 1 d . . . . .
H0AA H 0.333975 0.574040 0.179161 0.248 Uiso 1 1 calc R U . . .
C2AA C 0.4898(19) 0.647(2) 0.1665(10) 0.119(4) Uani 1 1 d . U . . .
H2AA H 0.475028 0.740843 0.130578 0.179 Uiso 1 1 calc R U . . .
H2AB H 0.550825 0.566589 0.142659 0.179 Uiso 1 1 calc R U . . .
H2AC H 0.539657 0.630411 0.216158 0.179 Uiso 1 1 calc R U . . .

loop_
_atom_site_aniso_label
_atom_site_aniso_U_11
_atom_site_aniso_U_22
_atom_site_aniso_U_33
_atom_site_aniso_U_23
_atom_site_aniso_U_13
_atom_site_aniso_U_12
Pd01 0.0241(3) 0.0260(3) 0.0379(3) -0.00464(18) 0.00269(17) -0.0126(2)
N002 0.0255(18) 0.0257(17) 0.0350(17) -0.0068(13) 0.0030(14) -0.0132(15)
N004 0.0240(18) 0.0329(19) 0.042(2) -0.0086(15) 0.0049(15) -0.0152(15)
N005 0.035(2) 0.034(2) 0.041(2) -0.0069(15) 0.0041(16) -0.0193(17)
N006 0.036(2) 0.038(2) 0.048(2) -0.0096(17) 0.0092(18) -0.0220(19)
N007 0.033(2) 0.035(2) 0.043(2) -0.0071(16) 0.0049(16) -0.0191(18)
C008 0.028(2) 0.028(2) 0.043(2) -0.0093(17) 0.0039(17) -0.0152(18)
C009 0.030(2) 0.025(2) 0.037(2) -0.0071(15) 0.0063(16) -0.0135(17)
C00A 0.028(2) 0.037(2) 0.035(2) -0.0075(17) 0.0035(17) -0.0150(19)
C00C 0.027(2) 0.032(2) 0.037(2) -0.0055(16) 0.0023(16) -0.0173(18)
C00D 0.029(2) 0.029(2) 0.035(2) -0.0060(15) 0.0026(16) -0.0153(18)
C00E 0.031(2) 0.028(2) 0.049(3) -0.0149(18) 0.0059(19) -0.0108(19)
C00G 0.034(2) 0.027(2) 0.042(2) -0.0061(17) 0.0044(18) -0.0141(19)
C00H 0.024(2) 0.035(2) 0.047(2) -0.0143(19) 0.0073(18) -0.0156(19)
C00I 0.035(3) 0.053(3) 0.041(3) -0.010(2) 0.003(2) -0.023(2)
C00J 0.050(3) 0.036(3) 0.050(3) -0.009(2) 0.007(2) -0.026(2)
C00K 0.038(3) 0.036(2) 0.047(3) -0.0154(19) 0.008(2) -0.019(2)
C00L 0.047(3) 0.046(3) 0.062(3) -0.023(3) 0.006(3) -0.025(3)
N00N 0.047(12) 0.12(2) 0.091(16) 0.057(14) -0.010(10) -0.036(11)
C00O 0.045(3) 0.041(3) 0.052(3) -0.005(2) 0.009(2) -0.025(2)
N00P 0.092(5) 0.098(5) 0.042(3) -0.009(3) -0.008(3) -0.053(5)
C00Q 0.046(3) 0.057(3) 0.051(3) -0.021(3) 0.002(2) -0.024(3)
C00R 0.078(5) 0.054(4) 0.054(3) -0.002(3) -0.001(3) -0.038(4)
N00S 0.101(7) 0.102(7) 0.054(4) 0.004(4) -0.021(4) -0.055(6)
C00U 0.042(3) 0.064(4) 0.040(3) -0.006(2) -0.001(2) -0.026(3)
C00V 0.061(4) 0.045(3) 0.076(5) -0.003(3) 0.002(3) -0.026(3)
C00W 0.047(3) 0.058(4) 0.050(3) 0.003(3) -0.003(3) -0.024(3)
C00X 0.080(6) 0.062(4) 0.073(5) 0.005(4) -0.027(4) -0.026(4)
C00Y 0.062(4) 0.042(3) 0.096(6) 0.023(4) -0.012(4) -0.023(3)
C00Z 0.075(5) 0.079(5) 0.066(5) 0.023(4) -0.015(4) -0.044(5)
C010 0.067(5) 0.068(5) 0.091(6) 0.029(5) -0.013(5) -0.026(4)
C011 0.086(6) 0.078(5) 0.056(4) -0.002(3) 0.000(4) -0.047(5)
C015 0.152(11) 0.292(18) 0.068(6) -0.051(9) 0.027(7) -0.165(13)
C019 0.128(10) 0.120(10) 0.107(9) 0.002(7) -0.009(7) -0.028(8)
C4 0.109(13) 0.057(9) 0.119(15) -0.013(9) -0.005(11) -0.033(9)
C1AA 0.136(11) 0.184(13) 0.176(13) -0.048(10) 0.041(10) -0.099(10)
C017 0.160(12) 0.096(8) 0.156(12) -0.019(7) 0.037(9) -0.073(8)
N11 0.032(7) 0.044(6) 0.037(6) 0.009(5) -0.002(5) -0.028(5)
F3 0.113(5) 0.063(3) 0.119(4) -0.042(3) 0.022(4) -0.043(3)
F1 0.023(3) 0.030(4) 0.044(4) -0.007(3) 0.011(3) 0.003(3)
F2 0.050(3) 0.126(5) 0.077(3) 0.029(3) 0.015(2) 0.014(3)
F0AA 0.39(4) 0.47(5) 0.19(2) 0.16(3) -0.18(3) -0.39(5)
B4 0.031(3) 0.037(3) 0.064(4) -0.015(3) 0.007(3) -0.015(2)
C5 0.082(8) 0.190(17) 0.093(8) -0.055(9) 0.011(6) -0.065(10)
O1 0.117(8) 0.220(15) 0.136(9) -0.085(9) 0.024(7) -0.090(10)
C2 0.095(9) 0.31(3) 0.094(7) -0.099(12) 0.032(7) -0.138(14)
F5 0.035(4) 0.100(7) 0.055(5) -0.004(4) -0.002(3) -0.045(4)
F19 0.128(16) 0.106(14) 0.125(16) 0.004(10) 0.018(11) -0.085(13)
C0AA 0.094(11) 0.27(3) 0.25(2) -0.19(2) -0.035(13) -0.016(14)
C2AA 0.119(5) 0.121(5) 0.119(5) -0.034(2) 0.008(2) -0.057(3)

loop_
_atom_type_symbol
_atom_type_description
_atom_type_scat_dispersion_real
_atom_type_scat_dispersion_imag
_atom_type_scat_source
C C 0.0181 0.0091 'International Tables Vol C Tables 4.2.6.8 and 6.1.1.4'
H H 0.0000 0.0000 'International Tables Vol C Tables 4.2.6.8 and 6.1.1.4'
B B 0.0090 0.0039 'International Tables Vol C Tables 4.2.6.8 and 6.1.1.4'
F F 0.0727 0.0534 'International Tables Vol C Tables 4.2.6.8 and 6.1.1.4'
N N 0.0311 0.0180 'International Tables Vol C Tables 4.2.6.8 and 6.1.1.4'
O O 0.0492 0.0322 'International Tables Vol C Tables 4.2.6.8 and 6.1.1.4'
Pd Pd 0.1215 3.9337 'International Tables Vol C Tables 4.2.6.8 and 6.1.1.4'

loop_
_exptl_crystal_face_index_h
_exptl_crystal_face_index_k
_exptl_crystal_face_index_l
_exptl_crystal_face_perp_dist
0 -5 4 0.0926
-1 0 11 0.0728
0 -2 -11 0.0712
0 -6 -7 0.0875
7 3 0 0.2778
6 5 2 0.2503
-1 -1 10 0.0774
0 0 -11 0.0704
-1 6 5 0.0856
6 5 2 0.2439
0 -5 -8 0.0852
-1 5 8 0.0743
1 6 -2 0.0939
-6 -5 -5 0.2061
-6 -1 -4 0.2008

loop_
_geom_angle_atom_site_label_1
_geom_angle_atom_site_label_2
_geom_angle_atom_site_label_3
_geom_angle
_geom_angle_site_symmetry_1
_geom_angle_site_symmetry_3
_geom_angle_publ_flag
N002 Pd01 N002 180.0 2_566 . ?
N004 Pd01 N002 89.96(15) 2_566 2_566 ?
N004 Pd01 N002 89.96(15) . . ?
N004 Pd01 N002 90.04(15) 2_566 . ?
N004 Pd01 N002 90.04(15) . 2_566 ?
N004 Pd01 N004 180.0 2_566 . ?
C008 N002 Pd01 119.2(3) . . ?
C008 N002 C009 119.8(4) . . ?
C009 N002 Pd01 121.0(3) . . ?
C00A N004 Pd01 119.5(3) . . ?
C00A N004 C00K 119.4(4) . . ?
C00K N004 Pd01 121.1(3) . . ?
N006 N005 C00J 119.3(4) . . ?
C00G N005 N006 111.0(4) . . ?
C00G N005 C00J 129.6(5) . . ?
N007 N006 N005 107.4(4) . . ?
N006 N007 C00C 109.1(4) . . ?
N002 C008 H008 118.9(5) . . ?
N002 C008 C00E 121.7(4) . . ?
C00E C008 H008 119.4(5) . . ?
N002 C009 H009 118.6(5) . . ?
N002 C009 C00D 121.8(4) . . ?
C00D C009 H009 119.6(4) . . ?
N004 C00A H00A 119.5(5) . . ?
N004 C00A C00I 122.2(5) . . ?
C00I C00A H00A 118.2(5) . . ?
N007 C00C C00D 121.4(4) . . ?
N007 C00C C00G 108.0(4) . . ?
C00G C00C C00D 130.6(4) . . ?
C009 C00D C00C 121.2(4) . . ?
C009 C00D C00H 118.5(4) . . ?
C00H C00D C00C 120.3(4) . . ?
C008 C00E H00E 120.6(5) . . ?
C008 C00E C00H 119.3(4) . . ?
C00H C00E H00E 120.1(5) . . ?
N005 C00G C00C 104.6(4) . . ?
N005 C00G H00G 128.1(5) . . ?
C00C C00G H00G 127.3(5) . . ?
C00D C00H C00E 118.9(4) . . ?
C00D C00H H00H 120.6(5) . . ?
C00E C00H H00H 120.5(5) . . ?
C00A C00I C00U 119.5(5) . . ?
C00Q C00I C00A 118.0(5) . . ?
C00Q C00I C00U 122.5(5) . . ?
N005 C00J H00B 108.4(5) . . ?
N005 C00J H00C 108.8(5) . . ?
N005 C00J C00O 113.4(5) . . ?
H00B C00J H00C 107.7(5) . . ?
C00O C00J H00B 109.1(5) . . ?
C00O C00J H00C 109.2(6) . . ?
N004 C00K H00K 120.0(5) . . ?
N004 C00K C00L 121.4(5) . . ?
C00L C00K H00K 118.6(5) . . ?
C00K C00L H00L 121.5(7) . . ?
C00Q C00L C00K 118.8(5) . . ?
C00Q C00L H00L 119.7(6) . . ?
N00S N00N C00W 105(2) . . ?
N00S N00N C010 128(3) . . ?
C010 N00N C00W 121(3) . . ?
C00R C00O C00J 122.4(5) . . ?
C00V C00O C00J 119.2(6) . . ?
C00V C00O C00R 118.4(7) . . ?
N00S N00P C00U 110.7(8) . . ?
C00I C00Q C00L 120.1(5) . . ?
C00I C00Q H00Q 120.4(7) . . ?
C00L C00Q H00Q 119.5(6) . . ?
C00O C00R H00R 119.3(7) . . ?
C011 C00R C00O 121.1(7) . . ?
C011 C00R H00R 119.6(8) . . ?
N00N N00S N11 14.2(17) . . ?
N00P N00S N00N 110.9(16) . . ?
N00P N00S N11 104.2(10) . . ?
N00P C00U C00I 122.0(7) . . ?
C00W C00U C00I 130.7(6) . . ?
C00W C00U N00P 107.1(6) . . ?
C00O C00V H00V 119.9(8) . . ?
C00O C00V C00Y 120.3(8) . . ?
C00Y C00V H00V 119.8(8) . . ?
N00N C00W H00W 127.8 . . ?
N00N C00W H00D 127.2 . . ?
C00U C00W N00N 104.5(19) . . ?
C00U C00W H00W 127.8 . . ?
C00U C00W H00D 127.1 . . ?
H00W C00W H00D 9.7 . . ?
N11 C00W N00N 11.9(18) . . ?
N11 C00W C00U 105.9(10) . . ?
N11 C00W H00W 125.2 . . ?
N11 C00W H00D 127.1 . . ?
C010 C00X C015 123.9(12) . . ?
C010 C00X C4 130.3(15) . . ?
C4 C00X C015 105.7(15) . . ?
C00V C00Y H00Y 120.3(11) . . ?
C00Z C00Y C00V 121.7(7) . . ?
C00Z C00Y H00Y 118.0(9) . . ?
C00Y C00Z H00Z 121.5(10) . . ?
C00Y C00Z C011 119.0(7) . . ?
C011 C00Z H00Z 119.5(11) . . ?
N00N C010 H01A 113.8(16) . . ?
N00N C010 H01B 112(2) . . ?
N00N C010 N11 13.0(16) . . ?
C00X C010 N00N 105.0(15) . . ?
C00X C010 H01A 109.9(12) . . ?
C00X C010 H01B 107.9(8) . . ?
C00X C010 N11 115.6(10) . . ?
H01A C010 H01B 108.4(10) . . ?
N11 C010 H01A 102.0(10) . . ?
N11 C010 H01B 112.7(12) . . ?
C00R C011 C00Z 119.5(8) . . ?
C00R C011 H011 121.7(9) . . ?
C00Z C011 H011 118.8(8) . . ?
C1AA C015 C00X 134.4(19) . . ?
C017 C019 C1AA 135(2) . . ?
C00X C4 H4 118.0 . . ?
C00X C4 C017 124(2) . . ?
C017 C4 H4 118.0 . . ?
C015 C1AA H1AA 125.6 . . ?
C019 C1AA C015 109(2) . . ?
C019 C1AA H1AA 125.6 . . ?
C019 C017 C4 111.9(19) . . ?
C019 C017 H017 124.1 . . ?
C4 C017 H017 124.1 . . ?
N00S N11 C010 117.4(14) . . ?
C00W N11 N00S 111.4(15) . . ?
C00W N11 C010 129.9(14) . . ?
F3 B4 F1 102.3(7) . . ?
F3 B4 F5 102.1(7) . . ?
F3 B4 F19 93.6(11) . . ?
F2 B4 F3 112.0(7) . . ?
F2 B4 F1 111.4(6) . . ?
F2 B4 F5 120.8(8) . . ?
F2 B4 F19 108.6(12) . . ?
F0AA B4 F3 121(3) . . ?
F0AA B4 F1 110(2) . . ?
F0AA B4 F2 100.0(15) . . ?
F19 B4 F5 116.1(13) . . ?
H5A C5 H5B 109.5 . . ?
H5A C5 H5C 109.5 . . ?
H5B C5 H5C 109.5 . . ?
C2 C5 H5A 109.5 . . ?
C2 C5 H5B 109.5 . . ?
C2 C5 H5C 109.5 . . ?
C0AA O1 C2 116.2(19) . . ?
C5 C2 H2A 111.7 . . ?
C5 C2 H2B 111.7 . . ?
O1 C2 C5 100.2(14) . . ?
O1 C2 H2A 111.7 . . ?
O1 C2 H2B 111.7 . . ?
H2A C2 H2B 109.5 . . ?
O1 C0AA H0AA 123.0 . . ?
O1 C0AA C2AA 114(2) . . ?
C2AA C0AA H0AA 123.0 . . ?
C0AA C2AA H2AA 109.5 . . ?
C0AA C2AA H2AB 109.5 . . ?
C0AA C2AA H2AC 109.5 . . ?
H2AA C2AA H2AB 109.5 . . ?
H2AA C2AA H2AC 109.5 . . ?
H2AB C2AA H2AC 109.5 . . ?

loop_
_geom_bond_atom_site_label_1
_geom_bond_atom_site_label_2
_geom_bond_distance
_geom_bond_site_symmetry_2
_geom_bond_publ_flag
Pd01 N002 2.031(4) 2_566 ?
Pd01 N002 2.031(4) . ?
Pd01 N004 2.029(4) 2_566 ?
Pd01 N004 2.029(4) . ?
N002 C008 1.335(6) . ?
N002 C009 1.350(6) . ?
N004 C00A 1.346(6) . ?
N004 C00K 1.346(6) . ?
N005 N006 1.346(6) . ?
N005 C00G 1.340(7) . ?
N005 C00J 1.459(7) . ?
N006 N007 1.307(6) . ?
N007 C00C 1.359(7) . ?
C008 H008 0.935(4) . ?
C008 C00E 1.373(7) . ?
C009 H009 0.930(4) . ?
C009 C00D 1.382(7) . ?
C00A H00A 0.931(5) . ?
C00A C00I 1.399(7) . ?
C00C C00D 1.466(6) . ?
C00C C00G 1.382(7) . ?
C00D C00H 1.394(7) . ?
C00E H00E 0.930(5) . ?
C00E C00H 1.398(7) . ?
C00G H00G 0.937(5) . ?
C00H H00H 0.926(5) . ?
C00I C00Q 1.379(9) . ?
C00I C00U 1.458(8) . ?
C00J H00B 0.972(6) . ?
C00J H00C 0.968(6) . ?
C00J C00O 1.512(8) . ?
C00K H00K 0.926(5) . ?
C00K C00L 1.392(8) . ?
C00L H00L 0.923(6) . ?
C00L C00Q 1.390(10) . ?
N00N N00S 1.30(5) . ?
N00N C00W 1.48(3) . ?
N00N C010 1.44(4) . ?
C00O C00R 1.391(10) . ?
C00O C00V 1.381(9) . ?
N00P N00S 1.283(12) . ?
N00P C00U 1.352(8) . ?
C00Q H00Q 0.921(6) . ?
C00R H00R 0.933(7) . ?
C00R C011 1.376(11) . ?
N00S N11 1.37(2) . ?
C00U C00W 1.341(11) . ?
C00V H00V 0.932(9) . ?
C00V C00Y 1.385(11) . ?
C00W H00W 0.9300 . ?
C00W H00D 0.9300 . ?
C00W N11 1.29(2) . ?
C00X C010 1.422(14) . ?
C00X C015 1.453(18) . ?
C00X C4 1.44(2) . ?
C00Y H00Y 0.927(7) . ?
C00Y C00Z 1.347(15) . ?
C00Z H00Z 0.924(8) . ?
C00Z C011 1.410(13) . ?
C010 H01A 0.963(13) . ?
C010 H01B 0.969(11) . ?
C010 N11 1.51(2) . ?
C011 H011 0.918(9) . ?
C015 C1AA 1.34(2) . ?
C019 C1AA 1.30(3) . ?
C019 C017 1.29(2) . ?
C4 H4 0.9300 . ?
C4 C017 1.49(3) . ?
C1AA H1AA 0.9300 . ?
C017 H017 0.9300 . ?
F3 B4 1.397(8) . ?
F1 B4 1.424(12) . ?
F2 B4 1.328(9) . ?
F0AA B4 1.16(2) . ?
B4 F5 1.400(10) . ?
B4 F19 1.40(3) . ?
C5 H5A 0.9600 . ?
C5 H5B 0.9600 . ?
C5 H5C 0.9600 . ?
C5 C2 1.68(3) . ?
O1 C2 1.418(15) . ?
O1 C0AA 1.34(2) . ?
C2 H2A 0.9700 . ?
C2 H2B 0.9700 . ?
C0AA H0AA 0.9300 . ?
C0AA C2AA 1.37(3) . ?
C2AA H2AA 0.9600 . ?
C2AA H2AB 0.9600 . ?
C2AA H2AC 0.9600 . ?

loop_
_geom_torsion_atom_site_label_1
_geom_torsion_atom_site_label_2
_geom_torsion_atom_site_label_3
_geom_torsion_atom_site_label_4
_geom_torsion
_geom_torsion_site_symmetry_1
_geom_torsion_site_symmetry_2
_geom_torsion_site_symmetry_3
_geom_torsion_site_symmetry_4
_geom_torsion_publ_flag
Pd01 N002 C008 C00E 178.8(4) . . . . ?
Pd01 N002 C009 C00D 180.0(3) . . . . ?
Pd01 N004 C00A C00I 179.5(4) . . . . ?
Pd01 N004 C00K C00L 179.8(4) . . . . ?
N002 C008 C00E C00H 0.8(8) . . . . ?
N002 C009 C00D C00C -177.0(4) . . . . ?
N002 C009 C00D C00H 1.6(7) . . . . ?
N004 C00A C00I C00Q 1.7(8) . . . . ?
N004 C00A C00I C00U -177.5(5) . . . . ?
N004 C00K C00L C00Q -0.4(9) . . . . ?
N005 N006 N007 C00C 0.7(6) . . . . ?
N005 C00J C00O C00R 0.4(9) . . . . ?
N005 C00J C00O C00V 177.1(6) . . . . ?
N006 N005 C00G C00C 0.7(6) . . . . ?
N006 N005 C00J C00O 91.5(6) . . . . ?
N006 N007 C00C C00D -178.0(4) . . . . ?
N006 N007 C00C C00G -0.2(5) . . . . ?
N007 C00C C00D C009 178.5(4) . . . . ?
N007 C00C C00D C00H -0.1(7) . . . . ?
N007 C00C C00G N005 -0.3(5) . . . . ?
C008 N002 C009 C00D -1.3(7) . . . . ?
C008 C00E C00H C00D -0.5(7) . . . . ?
C009 N002 C008 C00E 0.1(7) . . . . ?
C009 C00D C00H C00E -0.7(7) . . . . ?
C00A N004 C00K C00L -1.8(7) . . . . ?
C00A C00I C00Q C00L -3.9(9) . . . . ?
C00A C00I C00U N00P -162.5(6) . . . . ?
C00A C00I C00U C00W 23.9(10) . . . . ?
C00C C00D C00H C00E 178.0(4) . . . . ?
C00D C00C C00G N005 177.2(5) . . . . ?
C00G N005 N006 N007 -0.9(6) . . . . ?
C00G N005 C00J C00O -83.9(7) . . . . ?
C00G C00C C00D C009 1.3(8) . . . . ?
C00G C00C C00D C00H -177.3(5) . . . . ?
C00I C00U C00W N00N -177.3(14) . . . . ?
C00I C00U C00W N11 170.5(10) . . . . ?
C00J N005 N006 N007 -177.1(4) . . . . ?
C00J N005 C00G C00C 176.4(5) . . . . ?
C00J C00O C00R C011 177.9(7) . . . . ?
C00J C00O C00V C00Y 179.6(7) . . . . ?
C00K N004 C00A C00I 1.1(7) . . . . ?
C00K C00L C00Q C00I 3.3(9) . . . . ?
N00N N00S N11 C00W 111(10) . . . . ?
N00N N00S N11 C010 -57(9) . . . . ?
N00N C00W N11 N00S -77(12) . . . . ?
N00N C00W N11 C010 89(11) . . . . ?
N00N C010 N11 N00S 56(10) . . . . ?
N00N C010 N11 C00W -110(10) . . . . ?
C00O C00R C011 C00Z 1.6(14) . . . . ?
C00O C00V C00Y C00Z 3.2(14) . . . . ?
N00P N00S N11 C00W -8.7(15) . . . . ?
N00P N00S N11 C010 -177.0(12) . . . . ?
N00P C00U C00W N00N 8.4(15) . . . . ?
N00P C00U C00W N11 -3.8(11) . . . . ?
C00Q C00I C00U N00P 18.3(10) . . . . ?
C00Q C00I C00U C00W -155.3(7) . . . . ?
C00R C00O C00V C00Y -3.5(11) . . . . ?
N00S N00N C00W C00U -12(2) . . . . ?
N00S N00N C00W N11 86(12) . . . . ?
N00S N00N C010 C00X 113(3) . . . . ?
N00S N00N C010 N11 -101(11) . . . . ?
N00S N00P C00U C00I -176.6(7) . . . . ?
N00S N00P C00U C00W -1.6(10) . . . . ?
C00U C00I C00Q C00L 175.3(6) . . . . ?
C00U N00P N00S N00N -7.1(19) . . . . ?
C00U N00P N00S N11 6.0(12) . . . . ?
C00U C00W N11 N00S 7.8(15) . . . . ?
C00U C00W N11 C010 174.1(16) . . . . ?
C00V C00O C00R C011 1.1(12) . . . . ?
C00V C00Y C00Z C011 -0.4(15) . . . . ?
C00W N00N N00S N00P 12(2) . . . . ?
C00W N00N N00S N11 -52(8) . . . . ?
C00W N00N C010 C00X -99(2) . . . . ?
C00W N00N C010 N11 47(8) . . . . ?
C00X C010 N11 N00S 92.4(15) . . . . ?
C00X C010 N11 C00W -73(2) . . . . ?
C00X C015 C1AA C019 0.2(4) . . . . ?
C00X C4 C017 C019 -0.05(14) . . . . ?
C00Y C00Z C011 C00R -2.0(15) . . . . ?
C010 N00N N00S N00P 164(2) . . . . ?
C010 N00N N00S N11 100(10) . . . . ?
C010 N00N C00W C00U -167(2) . . . . ?
C010 N00N C00W N11 -69(11) . . . . ?
C010 C00X C015 C1AA -176.1(8) . . . . ?
C010 C00X C4 C017 175.6(8) . . . . ?
C015 C00X C010 N00N -47(2) . . . . ?
C015 C00X C010 N11 -55.2(14) . . . . ?
C015 C00X C4 C017 0.09(15) . . . . ?
C4 C00X C010 N00N 138.0(19) . . . . ?
C4 C00X C010 N11 130.0(12) . . . . ?
C4 C00X C015 C1AA -0.2(3) . . . . ?
C1AA C019 C017 C4 0.1(2) . . . . ?
C017 C019 C1AA C015 -0.2(3) . . . . ?
C2 O1 C0AA C2AA -171.4(16) . . . . ?
C0AA O1 C2 C5 -168.7(15) . . . . ?

loop_
_exptl_oxdiff_crystal_face_indexfrac_h
_exptl_oxdiff_crystal_face_indexfrac_k
_exptl_oxdiff_crystal_face_indexfrac_l
_exptl_oxdiff_crystal_face_x
_exptl_oxdiff_crystal_face_y
_exptl_oxdiff_crystal_face_z
-0.1684 -4.9478 3.8234 0.2144 0.8920 -0.3979
-0.8338 0.4213 10.9501 0.9504 0.1764 -0.2563
0.2859 -1.5329 -11.1925 -0.9885 -0.0791 0.1290
-0.0007 -5.5677 -6.8242 -0.7055 0.6691 -0.2338
6.5589 3.0121 0.3660 0.0075 0.3979 0.9174
6.2091 5.0128 2.1197 0.2066 0.0886 0.9744
-1.1057 -1.0718 10.2265 0.8589 0.3557 -0.3686
0.1326 0.2883 -10.6801 -0.9015 -0.3738 0.2181
-0.5747 5.5742 4.9642 0.5559 -0.8063 0.2021
6.0990 5.2383 2.0771 0.2097 0.0366 0.9771
-0.0051 -5.3000 -7.7435 -0.7773 0.5960 -0.2015
-0.5091 4.9513 7.8781 0.7880 -0.6039 0.1196
0.6323 5.7250 -1.7067 -0.0236 -0.8865 0.4622
-5.9679 -4.7728 -4.7201 -0.4252 -0.1791 -0.8872
-5.9237 -1.3134 -3.5046 -0.2441 -0.6868 -0.6846
